data_1566672
loop_
_publ_author_name
'Nguyen, Vu T.'
'Haug, Graham C.'
'Nguyen, Viet D.'
'Vuong, Ngan T. H.'
'Karki, Guna B.'
'Arman, Hadi'
'Larionov, Oleg V.'

_publ_section_title
;
 Functional Group Divergence and the Structural Basis of Acridine
 Photocatalysis Revealed by Direct Decarboxysulfonylation
;
_journal_name_full 'Chemical Science'
_journal_paper_doi 10.1039/D2SC00789D
_journal_year 2022
_chemical_formula_moiety 'C11 H14 O3 S'
_chemical_formula_sum 'C11 H14 O3 S'
_chemical_formula_weight 226.28
_space_group_crystal_system triclinic
_space_group_IT_number 2
_space_group_name_Hall '-P 1'
_space_group_name_H-M_alt 'P -1'
_atom_sites_solution_hydrogens geom
_atom_sites_solution_primary dual
_audit_creation_date 2020-06-24
_audit_creation_method
;
Olex2 1.3-ac4
(compiled 2019.10.09 svn.r3662 for Rigaku Oxford Diffraction, GUI svn.r5959)
;
_audit_update_record
;
2020-11-05 deposited with the CCDC.	2022-03-21 downloaded from the CCDC.
;
_cell_angle_alpha 91.8184(16)
_cell_angle_beta 91.4466(15)
_cell_angle_gamma 103.4125(17)
_cell_formula_units_Z 2
_cell_length_a 5.72076(11)
_cell_length_b 8.13039(16)
_cell_length_c 11.8424(2)
_cell_measurement_reflns_used 7153
_cell_measurement_temperature 100.00(10)
_cell_measurement_theta_max 76.0380
_cell_measurement_theta_min 3.7250
_cell_volume 535.219(18)
_computing_cell_refinement 'CrysAlisPro 1.171.40.63a (Rigaku OD, 2019)'
_computing_data_collection 'CrysAlisPro 1.171.40.63a (Rigaku OD, 2019)'
_computing_data_reduction 'CrysAlisPro 1.171.40.63a (Rigaku OD, 2019)'
_computing_molecular_graphics 'Olex2 1.3-ac4 (Dolomanov et al., 2009)'
_computing_publication_material 'Olex2 1.3-ac4 (Dolomanov et al., 2009)'
_computing_structure_refinement 'ShelXL 2018/3 (Sheldrick, 2015)'
_computing_structure_solution 'ShelXT n/a (Sheldrick, 2015)'
_diffrn_ambient_environment N~2~
_diffrn_ambient_temperature 100.00(10)
_diffrn_detector 'Hybrid Pixel Array Detector'
_diffrn_detector_area_resol_mean 10.0000
_diffrn_detector_type HyPix
_diffrn_measured_fraction_theta_full 0.997
_diffrn_measured_fraction_theta_max 0.955
_diffrn_measurement_details
;
List of Runs (angles in degrees, time in seconds):

  # Type    Start    End  Width  t~exp~   \w     \q     \k     \f   Frames
#--------------------------------------------------------------------------
  1  \w    -57.00  26.00   0.50    0.05    --  -46.87  50.00 -73.00  166
  2  \w    -57.00 -15.00   0.50    0.05    --  -88.50  50.00 -73.00   84
  3  \w    -51.00 -16.00   0.50    0.05    --  -88.50  45.00-150.00   70
  4  \w    -51.00 -16.00   0.50    0.05    --  -88.50  45.00-120.00   70
  5  \w    -71.00 -15.00   0.50    0.05    --  -88.50  61.00 -30.00  112
  6  \w    -86.00 -15.00   0.50    0.05    --  -88.50 125.00  30.00  142
  7  \w   -119.00 -33.00   0.50    0.05    --  -46.87 -44.00-163.96  172
  8  \w     32.00 120.00   0.50    0.05    --   46.87  50.00 -73.00  176
  9  \w     92.00 178.00   0.50    0.05    --  106.69  50.00 -73.00  172
 10  \w     34.00 101.00   0.50    0.05    --  106.69 -77.00 120.00  134
 11  \w     34.00 105.00   0.50    0.05    --  106.69 -94.00 150.00  142
 12  \w     34.00 101.00   0.50    0.05    --  106.69 -77.00  30.00  134
 13  \w     34.00 178.00   0.50    0.05    --  106.69   0.00  90.00  288
 14  \w     34.00  71.00   0.50    0.05    --  106.69 -61.00  30.00   74
 15  \w     34.00 106.00   0.50    0.05    --  106.69-100.00  29.22  144
 16  \w     34.00 111.00   0.50    0.05    --  106.69-125.00 150.00  154
 17  \w     34.00 111.00   0.50    0.05    --  106.69-125.00  30.00  154
 18  \w     34.00  71.00   0.50    0.05    --  106.69 -61.00 150.00   74
 19  \w     32.00 120.00   0.50    0.05    --   46.87  51.00  95.14  176
 20  \w     34.00  71.00   0.50    0.05    --  106.69 -61.00 -60.00   74
 21  \w     34.00 105.00   0.50    0.05    --  106.69 -94.00 -90.00  142
 22  \w     34.00 108.00   0.50    0.05    --  106.69-107.00-124.10  148
 23  \w     32.00 120.00   0.50    0.05    --   46.87  49.00 -30.13  176
 24  \w     32.00 120.00   0.50    0.05    --   46.87  54.00 133.94  176
 25  \w     32.00 120.00   0.50    0.05    --   46.87  53.00  23.01  176
 26  \w     32.00 120.00   0.50    0.05    --   46.87  53.00-177.98  176
 27  \w    -28.00  30.00   0.50    0.05    --   46.87 -19.00   0.00  116
 28  \w    -25.00  57.00   0.50    0.05    --   46.87 -50.00 139.00  164
 29  \w    -28.00  30.00   0.50    0.05    --   46.87 -19.00 150.00  116
 30  \w    -28.00  30.00   0.50    0.05    --   46.87 -19.00  30.00  116
 31  \w   -120.00 -32.00   0.50    0.05    --  -46.87 -50.00 139.00  176
 32  \w   -160.00 -73.00   0.50    0.05    --  -88.50 -50.00 139.00  174
 33  \w   -160.00 -91.00   0.50    0.05    --  -88.50 -61.00  90.00  138
 34  \w   -160.00 -73.00   0.50    0.05    --  -88.50 -55.00 -15.55  174
 35  \w   -160.00-101.00   0.50    0.05    --  -88.50 -77.00-150.00  118
 36  \w   -160.00 -87.00   0.50    0.05    --  -88.50-125.00 -90.00  146
 37  \w   -160.00 -72.00   0.50    0.05    --  -88.50 -54.00-130.79  176
;
_diffrn_measurement_device 'four-circle diffractometer'
_diffrn_measurement_device_type 'XtaLAB Synergy, Dualflex, HyPix'
_diffrn_measurement_method '\w scans'
_diffrn_orient_matrix_type 'CrysAlisPro convention (1999,Acta A55,543-557)'
_diffrn_orient_matrix_UB_11 0.1069627000
_diffrn_orient_matrix_UB_12 -0.1290777000
_diffrn_orient_matrix_UB_13 -0.0669140000
_diffrn_orient_matrix_UB_21 -0.2542305000
_diffrn_orient_matrix_UB_22 -0.0923971000
_diffrn_orient_matrix_UB_23 -0.0432786000
_diffrn_orient_matrix_UB_31 0.0255891000
_diffrn_orient_matrix_UB_32 0.1131529000
_diffrn_orient_matrix_UB_33 -0.1029988000
_diffrn_radiation_monochromator mirror
_diffrn_radiation_probe x-ray
_diffrn_radiation_type 'Cu K\a'
_diffrn_radiation_wavelength 1.54184
_diffrn_reflns_av_R_equivalents 0.0272
_diffrn_reflns_av_unetI/netI 0.0185
_diffrn_reflns_Laue_measured_fraction_full 0.997
_diffrn_reflns_Laue_measured_fraction_max 0.955
_diffrn_reflns_limit_h_max 6
_diffrn_reflns_limit_h_min -7
_diffrn_reflns_limit_k_max 10
_diffrn_reflns_limit_k_min -9
_diffrn_reflns_limit_l_max 13
_diffrn_reflns_limit_l_min -14
_diffrn_reflns_number 9842
_diffrn_reflns_point_group_measured_fraction_full 0.997
_diffrn_reflns_point_group_measured_fraction_max 0.955
_diffrn_reflns_theta_full 67.684
_diffrn_reflns_theta_max 76.351
_diffrn_reflns_theta_min 3.736
_diffrn_source 'micro-focus sealed X-ray tube'
_diffrn_source_type 'PhotonJet (Cu) X-ray Source'
_exptl_absorpt_coefficient_mu 2.571
_exptl_absorpt_correction_T_max 1.000
_exptl_absorpt_correction_T_min 0.354
_exptl_absorpt_correction_type gaussian
_exptl_absorpt_process_details
;
CrysAlisPro 1.171.40.63a (Rigaku Oxford Diffraction, 2019)
Numerical absorption correction based on gaussian integration over
			a multifaceted crystal model
Empirical absorption correction using spherical harmonics,
 implemented in SCALE3 ABSPACK scaling algorithm.
;
_exptl_crystal_colour 'clear colourless'
_exptl_crystal_colour_lustre clear
_exptl_crystal_colour_primary colourless
_exptl_crystal_density_diffrn 1.404
_exptl_crystal_description plate
_exptl_crystal_F_000 240
_exptl_crystal_size_max 0.182
_exptl_crystal_size_mid 0.144
_exptl_crystal_size_min 0.133
_refine_diff_density_max 0.327
_refine_diff_density_min -0.376
_refine_diff_density_rms 0.049
_refine_ls_extinction_coef 0.0041(8)
_refine_ls_extinction_expression Fc^*^=kFc[1+0.001xFc^2^\l^3^/sin(2\q)]^-1/4^
_refine_ls_extinction_method 'SHELXL-2018/3 (Sheldrick 2018)'
_refine_ls_goodness_of_fit_ref 1.038
_refine_ls_hydrogen_treatment constr
_refine_ls_matrix_type full
_refine_ls_number_parameters 138
_refine_ls_number_reflns 2143
_refine_ls_number_restraints 0
_refine_ls_restrained_S_all 1.038
_refine_ls_R_factor_all 0.0291
_refine_ls_R_factor_gt 0.0287
_refine_ls_shift/su_max 0.001
_refine_ls_shift/su_mean 0.000
_refine_ls_structure_factor_coef Fsqd
_refine_ls_weighting_details 'w=1/[\s^2^(Fo^2^)+(0.0416P)^2^+0.2889P] where P=(Fo^2^+2Fc^2^)/3'
_refine_ls_weighting_scheme calc
_refine_ls_wR_factor_gt 0.0777
_refine_ls_wR_factor_ref 0.0780
_reflns_Friedel_coverage 0.000
_reflns_number_gt 2088
_reflns_number_total 2143
_reflns_threshold_expression 'I > 2\s(I)'
_cod_data_source_file d2sc00789d2.cif
_cod_data_source_block hpd133
_cod_original_cell_volume 535.218(18)
_cod_database_code 1566672
_shelx_shelxl_version_number 2018/3
_chemical_oxdiff_formula 'C H O S'
_chemical_oxdiff_usercomment 'VNY 130-1'
_shelx_space_group_comment
;
The symmetry employed for this shelxl refinement is uniquely defined
by the following loop, which should always be used as a source of
symmetry information in preference to the above space-group names.
They are only intended as comments.
;
_shelx_estimated_absorpt_t_max 0.726
_shelx_estimated_absorpt_t_min 0.652
_reflns_odcompleteness_completeness 100.00
_reflns_odcompleteness_iscentric 1
_reflns_odcompleteness_theta 66.97
_olex2_refinement_description
;
1. Fixed Uiso
 At 1.2 times of:
  All C(H) groups, All C(H,H) groups
 At 1.5 times of:
  All C(H,H,H) groups
2.a Secondary CH2 refined with riding coordinates:
 C8(H8A,H8B), C9(H9A,H9B), C10(H10A,H10B)
2.b Aromatic/amide H refined with riding coordinates:
 C6(H6), C5(H5), C2(H2), C3(H3), C4(H4)
2.c Idealised Me refined as rotating group:
 C11(H11A,H11B,H11C)
;
_olex2_exptl_crystal_mounting_method 'nylon loop'
_olex2_submission_special_instructions 'No special instructions were received'
_oxdiff_exptl_absorpt_empirical_details
;
Empirical correction (ABSPACK) includes:
- Absorption correction using spherical harmonics
- Frame scaling
;
_oxdiff_exptl_absorpt_empirical_full_max 1.256
_oxdiff_exptl_absorpt_empirical_full_min 0.754

loop_
_space_group_symop_operation_xyz
'x, y, z'
'-x, -y, -z'

loop_
_atom_site_label
_atom_site_type_symbol
_atom_site_fract_x
_atom_site_fract_y
_atom_site_fract_z
_atom_site_U_iso_or_equiv
_atom_site_adp_type
_atom_site_occupancy
_atom_site_site_symmetry_order
_atom_site_calc_flag
_atom_site_refinement_flags_posn
_atom_site_refinement_flags_adp
_atom_site_refinement_flags_occupancy
_atom_site_disorder_assembly
_atom_site_disorder_group
S1 S 0.95023(5) 0.73697(4) 0.91640(2) 0.01300(12) Uani 1 1 d . . . . .
O2 O 0.95260(17) 0.89115(12) 0.85831(8) 0.0183(2) Uani 1 1 d . . . . .
O3 O 1.17817(17) 0.71165(13) 0.95957(8) 0.0198(2) Uani 1 1 d . . . . .
O1 O 0.22259(17) 0.59826(13) 0.61273(8) 0.0201(2) Uani 1 1 d . . . . .
C8 C 0.6449(2) 0.67239(16) 0.65341(11) 0.0139(3) Uani 1 1 d . . . . .
H8A H 0.726036 0.790985 0.674783 0.017 Uiso 1 1 calc R U . . .
H8B H 0.756828 0.623759 0.607745 0.017 Uiso 1 1 calc R U . . .
C1 C 0.4483(2) 0.75969(16) 0.47278(11) 0.0136(3) Uani 1 1 d . . . . .
C7 C 0.4215(2) 0.67083(16) 0.58226(11) 0.0137(3) Uani 1 1 d . . . . .
C9 C 0.5911(2) 0.57265(17) 0.76052(11) 0.0142(3) Uani 1 1 d . . . . .
H9A H 0.494999 0.457413 0.739807 0.017 Uiso 1 1 calc R U . . .
H9B H 0.493560 0.628538 0.810098 0.017 Uiso 1 1 calc R U . . .
C10 C 0.8201(2) 0.55925(16) 0.82585(11) 0.0145(3) Uani 1 1 d . . . . .
H10A H 0.940873 0.542749 0.770808 0.017 Uiso 1 1 calc R U . . .
H10B H 0.782308 0.457427 0.871829 0.017 Uiso 1 1 calc R U . . .
C6 C 0.6698(2) 0.85573(17) 0.43997(11) 0.0157(3) Uani 1 1 d . . . . .
H6 H 0.809387 0.864190 0.487043 0.019 Uiso 1 1 calc R U . . .
C5 C 0.6869(3) 0.93899(18) 0.33866(12) 0.0190(3) Uani 1 1 d . . . . .
H5 H 0.837861 1.004443 0.316907 0.023 Uiso 1 1 calc R U . . .
C2 C 0.2445(2) 0.74728(17) 0.40237(11) 0.0161(3) Uani 1 1 d . . . . .
H2 H 0.093330 0.681676 0.423761 0.019 Uiso 1 1 calc R U . . .
C3 C 0.2626(3) 0.83056(17) 0.30126(12) 0.0189(3) Uani 1 1 d . . . . .
H3 H 0.123613 0.821945 0.253765 0.023 Uiso 1 1 calc R U . . .
C4 C 0.4840(3) 0.92677(18) 0.26923(12) 0.0198(3) Uani 1 1 d . . . . .
H4 H 0.495911 0.983803 0.200082 0.024 Uiso 1 1 calc R U . . .
C11 C 0.7559(2) 0.72694(18) 1.03060(11) 0.0174(3) Uani 1 1 d . . . . .
H11A H 0.818074 0.822656 1.083948 0.026 Uiso 1 1 calc R U . . .
H11B H 0.746220 0.620700 1.069036 0.026 Uiso 1 1 calc R U . . .
H11C H 0.595293 0.731880 1.002252 0.026 Uiso 1 1 calc R U . . .

loop_
_atom_site_aniso_label
_atom_site_aniso_U_11
_atom_site_aniso_U_22
_atom_site_aniso_U_33
_atom_site_aniso_U_23
_atom_site_aniso_U_13
_atom_site_aniso_U_12
S1 0.01097(18) 0.01567(19) 0.01207(18) 0.00313(12) 0.00043(11) 0.00215(12)
O2 0.0210(5) 0.0157(5) 0.0168(5) 0.0042(4) -0.0013(4) 0.0008(4)
O3 0.0126(5) 0.0281(5) 0.0190(5) 0.0035(4) -0.0014(4) 0.0050(4)
O1 0.0131(5) 0.0264(5) 0.0191(5) 0.0052(4) 0.0014(4) 0.0001(4)
C8 0.0126(6) 0.0154(6) 0.0134(6) 0.0022(5) 0.0010(5) 0.0028(5)
C1 0.0151(6) 0.0132(6) 0.0133(6) -0.0007(5) 0.0011(5) 0.0053(5)
C7 0.0146(6) 0.0127(6) 0.0137(6) -0.0010(5) 0.0010(5) 0.0032(5)
C9 0.0134(6) 0.0164(6) 0.0122(6) 0.0017(5) 0.0008(5) 0.0023(5)
C10 0.0158(6) 0.0150(6) 0.0133(6) 0.0018(5) 0.0008(5) 0.0048(5)
C6 0.0154(6) 0.0165(6) 0.0159(6) 0.0009(5) 0.0012(5) 0.0049(5)
C5 0.0201(7) 0.0184(7) 0.0195(7) 0.0034(5) 0.0058(5) 0.0055(5)
C2 0.0158(6) 0.0163(6) 0.0168(6) -0.0013(5) 0.0003(5) 0.0053(5)
C3 0.0222(7) 0.0198(7) 0.0169(7) -0.0016(5) -0.0042(5) 0.0103(6)
C4 0.0305(8) 0.0192(7) 0.0134(6) 0.0037(5) 0.0039(6) 0.0129(6)
C11 0.0161(6) 0.0216(7) 0.0141(6) 0.0013(5) 0.0026(5) 0.0034(5)

loop_
_atom_type_symbol
_atom_type_description
_atom_type_scat_dispersion_real
_atom_type_scat_dispersion_imag
_atom_type_scat_source
C C 0.0181 0.0091 'International Tables Vol C Tables 4.2.6.8 and 6.1.1.4'
H H 0.0000 0.0000 'International Tables Vol C Tables 4.2.6.8 and 6.1.1.4'
O O 0.0492 0.0322 'International Tables Vol C Tables 4.2.6.8 and 6.1.1.4'
S S 0.3331 0.5567 'International Tables Vol C Tables 4.2.6.8 and 6.1.1.4'

loop_
_exptl_crystal_face_index_h
_exptl_crystal_face_index_k
_exptl_crystal_face_index_l
_exptl_crystal_face_perp_dist
-1 2 -7 0.0629
-2 -3 -1 0.0828
1 -2 7 0.1000
2 3 0 0.0502
0 3 -6 0.0637
3 -4 -3 0.0638
0 -2 7 0.0968
-3 3 4 0.0582

loop_
_geom_angle_atom_site_label_1
_geom_angle_atom_site_label_2
_geom_angle_atom_site_label_3
_geom_angle
_geom_angle_site_symmetry_1
_geom_angle_site_symmetry_3
_geom_angle_publ_flag
O2 S1 O3 117.64(6) . . ?
O2 S1 C10 109.66(6) . . ?
O2 S1 C11 108.26(6) . . ?
O3 S1 C10 107.13(6) . . ?
O3 S1 C11 108.00(6) . . ?
C11 S1 C10 105.49(6) . . ?
H8A C8 H8B 107.8 . . ?
C7 C8 H8A 109.0 . . ?
C7 C8 H8B 109.0 . . ?
C7 C8 C9 112.80(10) . . ?
C9 C8 H8A 109.0 . . ?
C9 C8 H8B 109.0 . . ?
C6 C1 C7 121.90(12) . . ?
C6 C1 C2 119.32(12) . . ?
C2 C1 C7 118.78(12) . . ?
O1 C7 C8 121.00(12) . . ?
O1 C7 C1 120.43(12) . . ?
C1 C7 C8 118.58(11) . . ?
C8 C9 H9A 109.1 . . ?
C8 C9 H9B 109.1 . . ?
C8 C9 C10 112.47(10) . . ?
H9A C9 H9B 107.8 . . ?
C10 C9 H9A 109.1 . . ?
C10 C9 H9B 109.1 . . ?
S1 C10 H10A 108.5 . . ?
S1 C10 H10B 108.5 . . ?
C9 C10 S1 114.89(9) . . ?
C9 C10 H10A 108.5 . . ?
C9 C10 H10B 108.5 . . ?
H10A C10 H10B 107.5 . . ?
C1 C6 H6 119.9 . . ?
C5 C6 C1 120.26(13) . . ?
C5 C6 H6 119.9 . . ?
C6 C5 H5 119.9 . . ?
C4 C5 C6 120.22(13) . . ?
C4 C5 H5 119.9 . . ?
C1 C2 H2 119.9 . . ?
C3 C2 C1 120.19(13) . . ?
C3 C2 H2 119.9 . . ?
C2 C3 H3 119.9 . . ?
C2 C3 C4 120.22(13) . . ?
C4 C3 H3 119.9 . . ?
C5 C4 C3 119.80(13) . . ?
C5 C4 H4 120.1 . . ?
C3 C4 H4 120.1 . . ?
S1 C11 H11A 109.5 . . ?
S1 C11 H11B 109.5 . . ?
S1 C11 H11C 109.5 . . ?
H11A C11 H11B 109.5 . . ?
H11A C11 H11C 109.5 . . ?
H11B C11 H11C 109.5 . . ?

loop_
_geom_bond_atom_site_label_1
_geom_bond_atom_site_label_2
_geom_bond_distance
_geom_bond_site_symmetry_2
_geom_bond_publ_flag
S1 O2 1.4464(10) . ?
S1 O3 1.4497(10) . ?
S1 C10 1.7759(13) . ?
S1 C11 1.7644(13) . ?
O1 C7 1.2231(16) . ?
C8 H8A 0.9900 . ?
C8 H8B 0.9900 . ?
C8 C7 1.5103(18) . ?
C8 C9 1.5265(17) . ?
C1 C7 1.4981(18) . ?
C1 C6 1.3972(19) . ?
C1 C2 1.3983(18) . ?
C9 H9A 0.9900 . ?
C9 H9B 0.9900 . ?
C9 C10 1.5320(17) . ?
C10 H10A 0.9900 . ?
C10 H10B 0.9900 . ?
C6 H6 0.9500 . ?
C6 C5 1.3906(19) . ?
C5 H5 0.9500 . ?
C5 C4 1.388(2) . ?
C2 H2 0.9500 . ?
C2 C3 1.389(2) . ?
C3 H3 0.9500 . ?
C3 C4 1.394(2) . ?
C4 H4 0.9500 . ?
C11 H11A 0.9800 . ?
C11 H11B 0.9800 . ?
C11 H11C 0.9800 . ?

loop_
_geom_torsion_atom_site_label_1
_geom_torsion_atom_site_label_2
_geom_torsion_atom_site_label_3
_geom_torsion_atom_site_label_4
_geom_torsion
_geom_torsion_site_symmetry_1
_geom_torsion_site_symmetry_2
_geom_torsion_site_symmetry_3
_geom_torsion_site_symmetry_4
_geom_torsion_publ_flag
O2 S1 C10 C9 -44.24(11) . . . . ?
O3 S1 C10 C9 -172.97(9) . . . . ?
C8 C9 C10 S1 82.93(12) . . . . ?
C1 C6 C5 C4 -0.2(2) . . . . ?
C1 C2 C3 C4 0.1(2) . . . . ?
C7 C8 C9 C10 174.03(10) . . . . ?
C7 C1 C6 C5 -178.81(12) . . . . ?
C7 C1 C2 C3 178.88(12) . . . . ?
C9 C8 C7 O1 1.48(18) . . . . ?
C9 C8 C7 C1 -178.26(10) . . . . ?
C6 C1 C7 O1 174.48(12) . . . . ?
C6 C1 C7 C8 -5.78(18) . . . . ?
C6 C1 C2 C3 -0.39(19) . . . . ?
C6 C5 C4 C3 0.0(2) . . . . ?
C2 C1 C7 O1 -4.77(19) . . . . ?
C2 C1 C7 C8 174.97(11) . . . . ?
C2 C1 C6 C5 0.44(19) . . . . ?
C2 C3 C4 C5 0.1(2) . . . . ?
C11 S1 C10 C9 72.13(10) . . . . ?

loop_
_exptl_oxdiff_crystal_face_indexfrac_h
_exptl_oxdiff_crystal_face_indexfrac_k
_exptl_oxdiff_crystal_face_indexfrac_l
_exptl_oxdiff_crystal_face_x
_exptl_oxdiff_crystal_face_y
_exptl_oxdiff_crystal_face_z
-1.0539 2.0126 -6.9703 0.0939 0.3836 0.9187
-2.3157 -3.1625 -0.8971 0.2206 0.9197 -0.3247
0.9772 -2.1242 6.9536 -0.0866 -0.3531 -0.9316
2.1676 3.4499 -0.0909 -0.2074 -0.8659 0.4552
0.1044 2.9235 -6.4489 0.0653 -0.0176 0.9977
2.7606 -3.8563 -2.6111 0.9678 -0.2325 -0.0968
-0.4234 -2.4676 6.7296 -0.1771 0.0444 -0.9832
-2.7477 3.2751 3.7643 -0.9685 0.2330 -0.0874
